data_7003814
loop_
_publ_author_name
'Liu, Fu-Chen'
'Yang, Chien-Chan'
'Chen, Shou-Chon'
'Lee, Gene-Hsian'
'Peng, Shie-Ming'

_publ_section_title
;
 Novel \m3-oxo complexes prepared from Cp*Zr(BH3R)3 (R = H, CH3) and
 B(C6F5)3 in diethyl ether
;
_journal_issue 27
_journal_name_full 'Dalton Transactions'
_journal_page_first 3599
_journal_page_last 3604
_journal_paper_doi 10.1039/b719863a
_journal_year 2008
_chemical_formula_sum 'C49 H59 B2 F15 O6 Zr2'
_chemical_formula_weight 1233.02
_chemical_name_systematic
;
?
;
_space_group_IT_number 14
_symmetry_cell_setting monoclinic
_symmetry_space_group_name_Hall '-P 2ybc'
_symmetry_space_group_name_H-M 'P 1 21/c 1'
_atom_sites_solution_hydrogens geom
_atom_sites_solution_primary direct
_atom_sites_solution_secondary difmap
_audit_creation_method SHELXL-97
_cell_angle_alpha 90.00
_cell_angle_beta 93.389(1)
_cell_angle_gamma 90.00
_cell_formula_units_Z 4
_cell_length_a 10.5767(5)
_cell_length_b 16.4862(8)
_cell_length_c 32.1655(17)
_cell_measurement_reflns_used 5589
_cell_measurement_temperature 150(2)
_cell_measurement_theta_max 21.21
_cell_measurement_theta_min 2.25
_cell_volume 5598.9(5)
_computing_cell_refinement 'Bruker SMART'
_computing_data_collection 'Bruker SMART'
_computing_data_reduction 'Bruker SAINT'
_computing_molecular_graphics 'Bruker SHELXTL'
_computing_publication_material 'Bruker SHELXTL'
_computing_structure_refinement 'SHELXL-97 (Sheldrick, 1997)'
_computing_structure_solution 'SHELXS-97 (Sheldrick, 1990)'
_diffrn_ambient_temperature 150(2)
_diffrn_measured_fraction_theta_full 0.992
_diffrn_measured_fraction_theta_max 0.992
_diffrn_measurement_device_type 'CCD area detector'
_diffrn_measurement_method 'phi and omega scans'
_diffrn_radiation_monochromator graphite
_diffrn_radiation_source 'fine-focus sealed tube'
_diffrn_radiation_type MoK\a
_diffrn_radiation_wavelength 0.71073
_diffrn_reflns_av_R_equivalents 0.0591
_diffrn_reflns_av_sigmaI/netI 0.0613
_diffrn_reflns_limit_h_max 12
_diffrn_reflns_limit_h_min -13
_diffrn_reflns_limit_k_max 17
_diffrn_reflns_limit_k_min -21
_diffrn_reflns_limit_l_max 41
_diffrn_reflns_limit_l_min -41
_diffrn_reflns_number 49575
_diffrn_reflns_theta_full 27.50
_diffrn_reflns_theta_max 27.50
_diffrn_reflns_theta_min 1.27
_exptl_absorpt_coefficient_mu 0.466
_exptl_absorpt_correction_T_max 0.9126
_exptl_absorpt_correction_T_min 0.8005
_exptl_absorpt_correction_type multi-scan
_exptl_crystal_colour colorless
_exptl_crystal_density_diffrn 1.463
_exptl_crystal_density_meas ?
_exptl_crystal_density_method 'not measured'
_exptl_crystal_description plate
_exptl_crystal_F_000 2504
_exptl_crystal_size_max 0.50
_exptl_crystal_size_mid 0.32
_exptl_crystal_size_min 0.20
_refine_diff_density_max 2.181
_refine_diff_density_min -0.568
_refine_diff_density_rms 0.171
_refine_ls_extinction_method none
_refine_ls_goodness_of_fit_ref 1.089
_refine_ls_hydrogen_treatment mixed
_refine_ls_matrix_type full
_refine_ls_number_parameters 689
_refine_ls_number_reflns 12748
_refine_ls_number_restraints 4
_refine_ls_restrained_S_all 1.089
_refine_ls_R_factor_all 0.0997
_refine_ls_R_factor_gt 0.0695
_refine_ls_shift/su_max 0.011
_refine_ls_shift/su_mean 0.000
_refine_ls_structure_factor_coef Fsqd
_refine_ls_weighting_details 'calc w=1/[\s^2^(Fo^2^)+(0.1010P)^2^+10.4174P] where P=(Fo^2^+2Fc^2^)/3'
_refine_ls_weighting_scheme calc
_refine_ls_wR_factor_gt 0.1928
_refine_ls_wR_factor_ref 0.2137
_reflns_number_gt 9142
_reflns_number_total 12748
_reflns_threshold_expression >2sigma(I)
_cod_data_source_file b719863a.txt
_cod_data_source_block ic11788
_cod_depositor_comments
;
The following automatic conversions were performed:
'_symmetry_cell_setting' value 'Monoclinic' changed to 'monoclinic'
according to '/home/saulius/struct/CIF-dictionaries/cif_core.dic'
dictionary named 'cif_core.dic' version 2.4.1 from 2010-06-29.

Automatic conversion script
Id: cif_fix_enum 1527 2010-12-29 10:47:43Z saulius 

The following automatic conversions were performed:

'_exptl_crystal_density_meas' value 'not_measured' was changed to '?'
- the value is perceived as not measured.

Automatic conversion script
Id: cif_fix_values 3008 2015-01-20 13:52:24Z robertas 
;
_cod_original_sg_symbol_H-M P2(1)/c
_cod_database_code 7003814

loop_
_symmetry_equiv_pos_as_xyz
'x, y, z'
'-x, y+1/2, -z+1/2'
'-x, -y, -z'
'x, -y-1/2, z-1/2'

loop_
_atom_site_label
_atom_site_type_symbol
_atom_site_fract_x
_atom_site_fract_y
_atom_site_fract_z
_atom_site_U_iso_or_equiv
_atom_site_adp_type
_atom_site_occupancy
_atom_site_symmetry_multiplicity
_atom_site_calc_flag
_atom_site_refinement_flags
_atom_site_disorder_assembly
_atom_site_disorder_group
Zr1 Zr 0.16251(4) 0.70708(3) 0.190124(14) 0.02883(14) Uani 1 1 d . . .
Zr2 Zr 0.05774(5) 0.69071(3) 0.089543(14) 0.03422(15) Uani 1 1 d . . .
O1 O 0.2245(3) 0.7128(2) 0.12781(10) 0.0336(8) Uani 1 1 d . . .
O2 O 0.0335(4) 0.6366(2) 0.14914(10) 0.0390(9) Uani 1 1 d . . .
O3 O 0.0239(3) 0.7487(2) 0.21896(11) 0.0425(9) Uani 1 1 d . . .
O4 O 0.2014(4) 0.8273(2) 0.16588(12) 0.0415(9) Uani 1 1 d . B .
O5 O 0.1308(4) 0.8140(2) 0.09038(13) 0.0489(10) Uani 1 1 d . . .
O6 O -0.1105(4) 0.7338(3) 0.08706(13) 0.0574(11) Uani 1 1 d D . .
B1 B 0.2395(7) 0.8002(4) 0.1228(2) 0.0434(15) Uani 1 1 d . . .
C1 C -0.0947(7) 0.6091(5) 0.1580(2) 0.0637(19) Uani 1 1 d . . .
H1A H -0.1425 0.6558 0.1684 0.076 Uiso 1 1 calc R . .
H1B H -0.1387 0.5907 0.1316 0.076 Uiso 1 1 calc R . .
C2 C -0.0972(8) 0.5445(6) 0.1880(3) 0.096(3) Uani 1 1 d . . .
H2A H -0.0511 0.4976 0.1779 0.144 Uiso 1 1 calc R . .
H2B H -0.1852 0.5291 0.1919 0.144 Uiso 1 1 calc R . .
H2C H -0.0570 0.5628 0.2146 0.144 Uiso 1 1 calc R . .
C3 C -0.0661(6) 0.7786(4) 0.2466(2) 0.0573(17) Uani 1 1 d . . .
H3A H -0.0256 0.8210 0.2647 0.069 Uiso 1 1 calc R . .
H3B H -0.0924 0.7338 0.2647 0.069 Uiso 1 1 calc R . .
C4 C -0.1788(7) 0.8129(5) 0.2240(3) 0.076(2) Uani 1 1 d . . .
H4A H -0.1536 0.8587 0.2069 0.114 Uiso 1 1 calc R . .
H4B H -0.2388 0.8316 0.2440 0.114 Uiso 1 1 calc R . .
H4C H -0.2191 0.7712 0.2060 0.114 Uiso 1 1 calc R . .
C5 C 0.2284(6) 0.9075(4) 0.1812(2) 0.0575(17) Uani 1 1 d D . .
H5A H 0.2363 0.9447 0.1574 0.069 Uiso 0.50 1 calc PR A 1
H5B H 0.3104 0.9071 0.1977 0.069 Uiso 0.50 1 calc PR A 1
H5'A H 0.2752 0.9380 0.1606 0.069 Uiso 0.50 1 calc PR A 2
H5'B H 0.2823 0.9042 0.2074 0.069 Uiso 0.50 1 calc PR A 2
C6 C 0.129(3) 0.938(2) 0.2075(9) 0.088(11) Uani 0.50 1 d PD B 1
H6A H 0.1503 0.9925 0.2173 0.133 Uiso 0.50 1 calc PR B 1
H6B H 0.1216 0.9016 0.2314 0.133 Uiso 0.50 1 calc PR B 1
H6C H 0.0474 0.9391 0.1911 0.133 Uiso 0.50 1 calc PR B 1
C6' C 0.109(2) 0.950(2) 0.1890(9) 0.074(8) Uani 0.50 1 d PD B 2
H6'A H 0.1287 1.0050 0.1994 0.111 Uiso 0.50 1 calc PR B 2
H6'B H 0.0636 0.9203 0.2098 0.111 Uiso 0.50 1 calc PR B 2
H6'C H 0.0563 0.9539 0.1630 0.111 Uiso 0.50 1 calc PR B 2
C7 C 0.0839(8) 0.8928(4) 0.0796(2) 0.070(2) Uani 1 1 d . . .
H7A H 0.1472 0.9339 0.0893 0.084 Uiso 1 1 calc R . .
H7B H 0.0054 0.9029 0.0941 0.084 Uiso 1 1 calc R . .
C8 C 0.0575(14) 0.9018(7) 0.0352(3) 0.149(6) Uani 1 1 d . . .
H8A H 0.1372 0.9007 0.0211 0.223 Uiso 1 1 calc R . .
H8B H 0.0145 0.9536 0.0295 0.223 Uiso 1 1 calc R . .
H8C H 0.0031 0.8572 0.0248 0.223 Uiso 1 1 calc R . .
C9 C -0.2362(8) 0.7638(6) 0.0816(3) 0.112(3) Uiso 1 1 d D . .
H9A H -0.2670 0.7830 0.1083 0.134 Uiso 1 1 calc R . .
H9B H -0.2944 0.7214 0.0699 0.134 Uiso 1 1 calc R . .
C10 C -0.2259(9) 0.8329(6) 0.0515(3) 0.097(3) Uani 1 1 d D . .
H10A H -0.3105 0.8543 0.0439 0.146 Uiso 1 1 calc R . .
H10B H -0.1872 0.8135 0.0264 0.146 Uiso 1 1 calc R . .
H10C H -0.1732 0.8759 0.0645 0.146 Uiso 1 1 calc R . .
C11 C 0.3698(6) 0.8361(5) 0.1098(2) 0.0632(19) Uani 1 1 d . . .
H11A H 0.4356 0.8250 0.1318 0.095 Uiso 1 1 calc R . .
H11B H 0.3615 0.8949 0.1058 0.095 Uiso 1 1 calc R . .
H11C H 0.3930 0.8108 0.0838 0.095 Uiso 1 1 calc R . .
C12 C 0.2266(5) 0.6227(3) 0.25226(16) 0.0388(12) Uani 1 1 d . . .
C13 C 0.2831(5) 0.6995(3) 0.25947(15) 0.0339(11) Uani 1 1 d . . .
C14 C 0.3766(5) 0.7104(3) 0.23029(15) 0.0343(11) Uani 1 1 d . . .
C15 C 0.3771(5) 0.6407(4) 0.20478(16) 0.0409(13) Uani 1 1 d . . .
C16 C 0.2848(6) 0.5861(3) 0.21807(17) 0.0432(13) Uani 1 1 d . . .
C17 C 0.1299(6) 0.5836(4) 0.2792(2) 0.0585(18) Uani 1 1 d . . .
H17A H 0.1671 0.5769 0.3076 0.088 Uiso 1 1 calc R . .
H17B H 0.1055 0.5305 0.2677 0.088 Uiso 1 1 calc R . .
H17C H 0.0549 0.6184 0.2797 0.088 Uiso 1 1 calc R . .
C18 C 0.2535(6) 0.7550(4) 0.29435(17) 0.0469(14) Uani 1 1 d . . .
H18A H 0.3057 0.7403 0.3194 0.070 Uiso 1 1 calc R . .
H18B H 0.1638 0.7499 0.2999 0.070 Uiso 1 1 calc R . .
H18C H 0.2716 0.8111 0.2866 0.070 Uiso 1 1 calc R . .
C19 C 0.4687(5) 0.7796(4) 0.22955(19) 0.0492(15) Uani 1 1 d . . .
H19A H 0.5504 0.7627 0.2426 0.074 Uiso 1 1 calc R . .
H19B H 0.4359 0.8257 0.2449 0.074 Uiso 1 1 calc R . .
H19C H 0.4796 0.7957 0.2006 0.074 Uiso 1 1 calc R . .
C20 C 0.4690(6) 0.6245(5) 0.1721(2) 0.0591(18) Uani 1 1 d . . .
H20A H 0.4451 0.5744 0.1573 0.089 Uiso 1 1 calc R . .
H20B H 0.5544 0.6186 0.1854 0.089 Uiso 1 1 calc R . .
H20C H 0.4677 0.6698 0.1524 0.089 Uiso 1 1 calc R . .
C21 C 0.2618(8) 0.5025(4) 0.2013(2) 0.067(2) Uani 1 1 d . . .
H21A H 0.2555 0.5044 0.1708 0.101 Uiso 1 1 calc R . .
H21B H 0.1826 0.4813 0.2113 0.101 Uiso 1 1 calc R . .
H21C H 0.3321 0.4671 0.2107 0.101 Uiso 1 1 calc R . .
C22 C 0.1960(6) 0.5999(4) 0.04871(17) 0.0484(15) Uani 1 1 d . . .
C23 C 0.1529(6) 0.6600(4) 0.02140(17) 0.0477(14) Uani 1 1 d . . .
C24 C 0.0205(6) 0.6525(4) 0.01456(16) 0.0515(16) Uani 1 1 d . . .
C25 C -0.0178(7) 0.5854(5) 0.0383(2) 0.067(2) Uani 1 1 d . . .
C26 C 0.0945(9) 0.5534(4) 0.05980(17) 0.063(2) Uani 1 1 d . . .
C27 C 0.3351(8) 0.5859(6) 0.0620(2) 0.086(3) Uani 1 1 d . . .
H27A H 0.3747 0.5532 0.0409 0.129 Uiso 1 1 calc R . .
H27B H 0.3414 0.5573 0.0888 0.129 Uiso 1 1 calc R . .
H27C H 0.3786 0.6383 0.0649 0.129 Uiso 1 1 calc R . .
C28 C 0.2348(9) 0.7199(5) -0.0007(3) 0.082(3) Uani 1 1 d . . .
H28A H 0.3075 0.7355 0.0180 0.122 Uiso 1 1 calc R . .
H28B H 0.1848 0.7683 -0.0083 0.122 Uiso 1 1 calc R . .
H28C H 0.2650 0.6948 -0.0258 0.122 Uiso 1 1 calc R . .
C29 C -0.0661(10) 0.7023(6) -0.0142(2) 0.097(3) Uani 1 1 d . . .
H29A H -0.0342 0.7580 -0.0152 0.146 Uiso 1 1 calc R . .
H29B H -0.1515 0.7025 -0.0039 0.146 Uiso 1 1 calc R . .
H29C H -0.0689 0.6788 -0.0422 0.146 Uiso 1 1 calc R . .
C30 C -0.1504(9) 0.5517(7) 0.0379(3) 0.124(5) Uani 1 1 d . . .
H30A H -0.1646 0.5151 0.0141 0.186 Uiso 1 1 calc R . .
H30B H -0.2115 0.5964 0.0357 0.186 Uiso 1 1 calc R . .
H30C H -0.1611 0.5217 0.0638 0.186 Uiso 1 1 calc R . .
C31 C 0.1001(13) 0.4776(5) 0.0866(2) 0.121(5) Uani 1 1 d . . .
H31A H 0.1189 0.4305 0.0694 0.181 Uiso 1 1 calc R . .
H31B H 0.0183 0.4695 0.0988 0.181 Uiso 1 1 calc R . .
H31C H 0.1667 0.4836 0.1089 0.181 Uiso 1 1 calc R . .
B2 B 0.3289(6) 0.2407(4) 0.15466(19) 0.0403(14) Uani 1 1 d . . .
H2 H 0.314(5) 0.269(4) 0.1833(19) 0.048 Uiso 1 1 d . . .
C32 C 0.4082(5) 0.1568(4) 0.16586(19) 0.0448(13) Uani 1 1 d . . .
C33 C 0.3876(6) 0.1153(4) 0.2022(2) 0.0494(15) Uani 1 1 d . . .
C34 C 0.4528(6) 0.0464(4) 0.2151(2) 0.0544(17) Uani 1 1 d . . .
C35 C 0.5434(6) 0.0166(4) 0.1910(2) 0.0581(18) Uani 1 1 d . . .
C36 C 0.5682(6) 0.0543(4) 0.1547(2) 0.0592(17) Uani 1 1 d . . .
C37 C 0.5011(6) 0.1233(4) 0.1428(2) 0.0544(16) Uani 1 1 d . . .
C38 C 0.1814(5) 0.2230(3) 0.13802(16) 0.0376(12) Uani 1 1 d . . .
C39 C 0.1333(6) 0.1519(4) 0.12047(18) 0.0445(13) Uani 1 1 d . . .
C40 C 0.0078(6) 0.1410(4) 0.10715(19) 0.0490(14) Uani 1 1 d . . .
C41 C -0.0761(5) 0.2039(4) 0.11089(17) 0.0440(14) Uani 1 1 d . . .
C42 C -0.0334(6) 0.2757(3) 0.12736(16) 0.0410(13) Uani 1 1 d . . .
C43 C 0.0916(5) 0.2828(3) 0.14038(16) 0.0386(12) Uani 1 1 d . . .
C44 C 0.4002(5) 0.2995(3) 0.12232(18) 0.0412(13) Uani 1 1 d . . .
C45 C 0.3864(6) 0.2934(4) 0.0797(2) 0.0500(15) Uani 1 1 d . . .
C46 C 0.4476(6) 0.3420(5) 0.0526(2) 0.0575(17) Uani 1 1 d . . .
C47 C 0.5270(6) 0.4013(4) 0.0680(2) 0.0555(17) Uani 1 1 d . . .
C48 C 0.5449(6) 0.4115(4) 0.1102(2) 0.0547(16) Uani 1 1 d . . .
C49 C 0.4810(5) 0.3616(4) 0.13640(18) 0.0427(13) Uani 1 1 d . . .
F2 F 0.2972(4) 0.1412(2) 0.22725(11) 0.0591(9) Uani 1 1 d . . .
F3 F 0.4248(4) 0.0083(2) 0.25048(12) 0.0696(11) Uani 1 1 d . . .
F4 F 0.6081(4) -0.0508(2) 0.20317(16) 0.0832(14) Uani 1 1 d . . .
F5 F 0.6571(4) 0.0240(3) 0.13076(17) 0.0866(14) Uani 1 1 d . . .
F6 F 0.5304(4) 0.1564(3) 0.10641(14) 0.0733(12) Uani 1 1 d . . .
F7 F 0.2105(3) 0.0875(2) 0.11485(13) 0.0649(11) Uani 1 1 d . . .
F8 F -0.0321(4) 0.0696(2) 0.09044(15) 0.0767(12) Uani 1 1 d . . .
F9 F -0.1989(3) 0.1943(3) 0.09821(13) 0.0650(11) Uani 1 1 d . . .
F10 F -0.1148(3) 0.3381(2) 0.13064(12) 0.0587(10) Uani 1 1 d . . .
F11 F 0.1259(3) 0.35513(19) 0.15779(11) 0.0497(8) Uani 1 1 d . . .
F12 F 0.3132(4) 0.2342(3) 0.06211(11) 0.0634(10) Uani 1 1 d . . .
F13 F 0.4296(4) 0.3322(3) 0.01080(13) 0.0810(13) Uani 1 1 d . . .
F14 F 0.5877(4) 0.4499(3) 0.04140(15) 0.0819(13) Uani 1 1 d . . .
F15 F 0.6240(4) 0.4694(3) 0.12554(16) 0.0807(13) Uani 1 1 d . . .
F16 F 0.5029(3) 0.3753(2) 0.17748(11) 0.0562(9) Uani 1 1 d . . .

loop_
_atom_site_aniso_label
_atom_site_aniso_U_11
_atom_site_aniso_U_22
_atom_site_aniso_U_33
_atom_site_aniso_U_23
_atom_site_aniso_U_13
_atom_site_aniso_U_12
Zr1 0.0307(3) 0.0291(3) 0.0266(2) -0.00389(18) 0.00147(18) -0.00013(19)
Zr2 0.0418(3) 0.0343(3) 0.0264(2) -0.00432(19) 0.0006(2) -0.0026(2)
O1 0.0348(19) 0.0348(19) 0.0316(17) -0.0016(14) 0.0043(14) -0.0012(15)
O2 0.050(2) 0.036(2) 0.0313(17) -0.0031(15) 0.0025(16) -0.0151(17)
O3 0.037(2) 0.047(2) 0.044(2) -0.0047(17) 0.0076(16) 0.0027(17)
O4 0.048(2) 0.030(2) 0.047(2) -0.0037(16) -0.0019(17) -0.0035(17)
O5 0.055(3) 0.037(2) 0.053(2) 0.0068(18) -0.0117(19) -0.0024(19)
O6 0.042(2) 0.075(3) 0.054(3) -0.007(2) -0.0043(19) 0.004(2)
B1 0.045(4) 0.045(4) 0.040(3) 0.005(3) 0.001(3) -0.004(3)
C1 0.063(4) 0.072(5) 0.056(4) -0.006(3) 0.004(3) -0.026(4)
C2 0.078(6) 0.115(8) 0.095(6) 0.031(6) 0.012(5) -0.044(5)
C3 0.051(4) 0.071(5) 0.052(4) -0.006(3) 0.021(3) 0.004(3)
C4 0.049(4) 0.076(5) 0.104(6) -0.009(5) 0.017(4) 0.011(4)
C5 0.060(4) 0.037(3) 0.074(4) -0.012(3) -0.004(3) -0.008(3)
C6 0.086(15) 0.058(17) 0.13(3) -0.034(17) 0.054(17) -0.024(11)
C6' 0.090(15) 0.031(10) 0.11(2) -0.025(13) 0.054(15) -0.007(8)
C7 0.100(6) 0.044(4) 0.065(4) 0.011(3) -0.010(4) 0.014(4)
C8 0.277(17) 0.098(8) 0.070(6) 0.019(6) -0.012(8) 0.081(10)
C10 0.078(6) 0.103(7) 0.109(7) 0.000(6) -0.011(5) 0.018(5)
C11 0.062(4) 0.072(5) 0.057(4) 0.015(3) 0.008(3) -0.023(4)
C12 0.043(3) 0.038(3) 0.035(3) 0.007(2) -0.003(2) -0.003(2)
C13 0.035(3) 0.038(3) 0.028(2) 0.001(2) -0.001(2) 0.000(2)
C14 0.029(3) 0.039(3) 0.033(2) 0.002(2) -0.002(2) -0.002(2)
C15 0.042(3) 0.045(3) 0.035(3) -0.002(2) 0.001(2) 0.011(3)
C16 0.050(3) 0.032(3) 0.046(3) 0.000(2) -0.008(3) 0.007(3)
C17 0.046(4) 0.068(5) 0.060(4) 0.023(3) -0.007(3) -0.017(3)
C18 0.040(3) 0.062(4) 0.038(3) -0.012(3) 0.000(2) 0.001(3)
C19 0.034(3) 0.063(4) 0.049(3) 0.011(3) -0.007(3) -0.011(3)
C20 0.052(4) 0.072(5) 0.053(4) -0.008(3) 0.007(3) 0.023(3)
C21 0.082(5) 0.035(3) 0.082(5) -0.012(3) -0.018(4) 0.007(3)
C22 0.068(4) 0.043(3) 0.034(3) -0.007(2) 0.000(3) 0.018(3)
C23 0.063(4) 0.046(3) 0.036(3) -0.002(2) 0.012(3) 0.004(3)
C24 0.061(4) 0.066(4) 0.027(3) -0.009(3) 0.001(3) 0.009(3)
C25 0.080(5) 0.076(5) 0.045(3) -0.037(3) 0.017(3) -0.034(4)
C26 0.127(7) 0.039(3) 0.026(3) -0.010(2) 0.012(3) -0.006(4)
C27 0.089(6) 0.111(7) 0.057(4) -0.024(4) -0.011(4) 0.056(5)
C28 0.099(6) 0.082(6) 0.068(5) 0.005(4) 0.043(5) -0.003(5)
C29 0.119(8) 0.131(9) 0.039(4) -0.015(4) -0.016(4) 0.056(6)
C30 0.106(7) 0.179(11) 0.091(6) -0.091(7) 0.042(5) -0.081(7)
C31 0.279(15) 0.037(4) 0.049(4) 0.000(3) 0.035(6) -0.009(6)
B2 0.045(4) 0.038(3) 0.036(3) 0.003(3) -0.007(3) 0.002(3)
C32 0.040(3) 0.038(3) 0.055(3) 0.002(3) -0.008(3) 0.000(3)
C33 0.050(4) 0.037(3) 0.059(4) 0.001(3) -0.016(3) -0.008(3)
C34 0.059(4) 0.030(3) 0.071(4) 0.005(3) -0.020(3) -0.015(3)
C35 0.046(4) 0.026(3) 0.098(5) 0.006(3) -0.027(4) -0.001(3)
C36 0.045(4) 0.041(4) 0.090(5) -0.002(3) -0.006(3) 0.007(3)
C37 0.050(4) 0.045(4) 0.067(4) 0.009(3) -0.005(3) 0.002(3)
C38 0.037(3) 0.037(3) 0.039(3) 0.000(2) 0.001(2) -0.002(2)
C39 0.043(3) 0.041(3) 0.050(3) -0.002(3) 0.003(3) 0.003(3)
C40 0.050(4) 0.045(3) 0.051(3) -0.004(3) 0.001(3) -0.013(3)
C41 0.032(3) 0.059(4) 0.040(3) 0.013(3) 0.000(2) 0.000(3)
C42 0.049(3) 0.040(3) 0.035(3) 0.014(2) 0.011(2) 0.010(3)
C43 0.044(3) 0.032(3) 0.040(3) 0.006(2) 0.001(2) -0.001(2)
C44 0.035(3) 0.039(3) 0.050(3) 0.006(2) -0.005(2) 0.006(2)
C45 0.037(3) 0.057(4) 0.055(4) 0.007(3) -0.003(3) 0.000(3)
C46 0.041(4) 0.078(5) 0.054(4) 0.017(3) 0.008(3) 0.009(3)
C47 0.049(4) 0.047(4) 0.073(4) 0.015(3) 0.026(3) 0.005(3)
C48 0.037(3) 0.038(3) 0.089(5) -0.008(3) 0.011(3) 0.004(3)
C49 0.035(3) 0.042(3) 0.051(3) -0.003(3) 0.000(2) 0.014(2)
F2 0.071(3) 0.050(2) 0.056(2) 0.0087(17) 0.0028(19) -0.0028(19)
F3 0.090(3) 0.043(2) 0.073(3) 0.0174(18) -0.022(2) -0.012(2)
F4 0.070(3) 0.043(2) 0.131(4) 0.016(2) -0.033(3) 0.006(2)
F5 0.065(3) 0.069(3) 0.126(4) 0.000(3) 0.009(3) 0.022(2)
F6 0.071(3) 0.070(3) 0.081(3) 0.011(2) 0.020(2) 0.019(2)
F7 0.054(2) 0.046(2) 0.094(3) -0.021(2) -0.008(2) 0.0129(17)
F8 0.063(3) 0.055(2) 0.109(3) -0.023(2) -0.016(2) -0.010(2)
F9 0.038(2) 0.080(3) 0.076(3) 0.015(2) -0.0055(18) -0.0076(18)
F10 0.050(2) 0.054(2) 0.073(2) 0.0173(18) 0.0144(18) 0.0196(17)
F11 0.063(2) 0.0293(17) 0.057(2) 0.0022(14) -0.0004(16) 0.0015(15)
F12 0.055(2) 0.087(3) 0.048(2) -0.0062(19) -0.0050(17) -0.021(2)
F13 0.074(3) 0.114(4) 0.055(2) 0.015(2) 0.010(2) -0.001(3)
F14 0.085(3) 0.069(3) 0.096(3) 0.021(2) 0.041(3) -0.004(2)
F15 0.063(3) 0.055(3) 0.126(4) -0.027(3) 0.029(2) -0.018(2)
F16 0.049(2) 0.054(2) 0.065(2) -0.0149(17) -0.0033(17) 0.0004(17)

loop_
_atom_type_symbol
_atom_type_description
_atom_type_scat_dispersion_real
_atom_type_scat_dispersion_imag
_atom_type_scat_source
C C 0.0033 0.0016 'International Tables Vol C Tables 4.2.6.8 and 6.1.1.4'
H H 0.0000 0.0000 'International Tables Vol C Tables 4.2.6.8 and 6.1.1.4'
B B 0.0013 0.0007 'International Tables Vol C Tables 4.2.6.8 and 6.1.1.4'
F F 0.0171 0.0103 'International Tables Vol C Tables 4.2.6.8 and 6.1.1.4'
Zr Zr -2.9673 0.5597 'International Tables Vol C Tables 4.2.6.8 and 6.1.1.4'
O O 0.0106 0.0060 'International Tables Vol C Tables 4.2.6.8 and 6.1.1.4'

loop_
_geom_angle_atom_site_label_1
_geom_angle_atom_site_label_2
_geom_angle_atom_site_label_3
_geom_angle
_geom_angle_site_symmetry_1
_geom_angle_site_symmetry_3
_geom_angle_publ_flag
O3 Zr1 O1 136.34(15) . . ?
O3 Zr1 O2 90.82(15) . . ?
O1 Zr1 O2 70.91(13) . . ?
O3 Zr1 O4 90.78(16) . . ?
O1 Zr1 O4 63.35(13) . . ?
O2 Zr1 O4 113.20(13) . . ?
O3 Zr1 C12 89.50(18) . . ?
O1 Zr1 C12 133.51(16) . . ?
O2 Zr1 C12 108.55(16) . . ?
O4 Zr1 C12 138.24(16) . . ?
O3 Zr1 C13 87.16(16) . . ?
O1 Zr1 C13 131.73(15) . . ?
O2 Zr1 C13 141.29(15) . . ?
O4 Zr1 C13 105.48(15) . . ?
C12 Zr1 C13 32.84(17) . . ?
O3 Zr1 C16 120.35(18) . . ?
O1 Zr1 C16 100.93(16) . . ?
O2 Zr1 C16 94.79(16) . . ?
O4 Zr1 C16 138.25(17) . . ?
C12 Zr1 C16 33.06(18) . . ?
C13 Zr1 C16 54.45(17) . . ?
O3 Zr1 C15 140.26(17) . . ?
O1 Zr1 C15 82.73(15) . . ?
O2 Zr1 C15 113.80(17) . . ?
O4 Zr1 C15 105.86(17) . . ?
C12 Zr1 C15 54.09(18) . . ?
C13 Zr1 C15 53.92(17) . . ?
C16 Zr1 C15 32.47(19) . . ?
O3 Zr1 C14 115.63(16) . . ?
O1 Zr1 C14 99.30(15) . . ?
O2 Zr1 C14 145.83(16) . . ?
O4 Zr1 C14 88.91(15) . . ?
C12 Zr1 C14 54.06(17) . . ?
C13 Zr1 C14 32.55(16) . . ?
C16 Zr1 C14 53.93(18) . . ?
C15 Zr1 C14 32.29(17) . . ?
O3 Zr1 B1 116.33(19) . . ?
O1 Zr1 B1 30.65(16) . . ?
O2 Zr1 B1 91.44(16) . . ?
O4 Zr1 B1 32.70(17) . . ?
C12 Zr1 B1 147.46(19) . . ?
C13 Zr1 B1 123.82(18) . . ?
C16 Zr1 B1 122.8(2) . . ?
C15 Zr1 B1 94.69(19) . . ?
C14 Zr1 B1 95.14(18) . . ?
O3 Zr1 Zr2 106.08(12) . . ?
O1 Zr1 Zr2 37.64(9) . . ?
O2 Zr1 Zr2 38.43(9) . . ?
O4 Zr1 Zr2 77.72(10) . . ?
C12 Zr1 Zr2 141.53(13) . . ?
C13 Zr1 Zr2 166.45(12) . . ?
C16 Zr1 Zr2 114.38(13) . . ?
C15 Zr1 Zr2 112.55(12) . . ?
C14 Zr1 Zr2 136.30(12) . . ?
B1 Zr1 Zr2 53.02(14) . . ?
O6 Zr2 O1 134.39(16) . . ?
O6 Zr2 O2 91.83(17) . . ?
O1 Zr2 O2 72.05(13) . . ?
O6 Zr2 O5 89.00(19) . . ?
O1 Zr2 O5 63.23(14) . . ?
O2 Zr2 O5 116.06(14) . . ?
O6 Zr2 C25 88.3(2) . . ?
O1 Zr2 C25 136.6(2) . . ?
O2 Zr2 C25 104.5(2) . . ?
O5 Zr2 C25 139.4(2) . . ?
O6 Zr2 C26 119.1(2) . . ?
O1 Zr2 C26 103.6(2) . . ?
O2 Zr2 C26 89.70(17) . . ?
O5 Zr2 C26 142.1(2) . . ?
C25 Zr2 C26 33.5(3) . . ?
O6 Zr2 C24 87.7(2) . . ?
O1 Zr2 C24 132.91(18) . . ?
O2 Zr2 C24 137.49(19) . . ?
O5 Zr2 C24 106.4(2) . . ?
C25 Zr2 C24 33.0(2) . . ?
C26 Zr2 C24 54.7(2) . . ?
O6 Zr2 C22 140.08(19) . . ?
O1 Zr2 C22 85.18(17) . . ?
O2 Zr2 C22 108.85(17) . . ?
O5 Zr2 C22 110.2(2) . . ?
C25 Zr2 C22 54.1(2) . . ?
C26 Zr2 C22 32.0(2) . . ?
C24 Zr2 C22 53.9(2) . . ?
O6 Zr2 C23 117.2(2) . . ?
O1 Zr2 C23 100.28(18) . . ?
O2 Zr2 C23 140.36(18) . . ?
O5 Zr2 C23 92.21(19) . . ?
C25 Zr2 C23 54.1(2) . . ?
C26 Zr2 C23 53.5(2) . . ?
C24 Zr2 C23 32.6(2) . . ?
C22 Zr2 C23 31.90(19) . . ?
O6 Zr2 B1 113.1(2) . . ?
O1 Zr2 B1 30.69(16) . . ?
O2 Zr2 B1 92.41(16) . . ?
O5 Zr2 B1 32.64(17) . . ?
C25 Zr2 B1 152.5(2) . . ?
C26 Zr2 B1 127.7(3) . . ?
C24 Zr2 B1 126.6(2) . . ?
C22 Zr2 B1 100.1(2) . . ?
C23 Zr2 B1 99.3(2) . . ?
O6 Zr2 Zr1 105.23(13) . . ?
O1 Zr2 Zr1 38.18(9) . . ?
O2 Zr2 Zr1 39.13(9) . . ?
O5 Zr2 Zr1 79.43(11) . . ?
C25 Zr2 Zr1 139.9(2) . . ?
C26 Zr2 Zr1 113.01(16) . . ?
C24 Zr2 Zr1 166.06(15) . . ?
C22 Zr2 Zr1 112.38(13) . . ?
C23 Zr2 Zr1 136.63(15) . . ?
B1 Zr2 Zr1 53.29(13) . . ?
B1 O1 Zr2 101.4(3) . . ?
B1 O1 Zr1 100.8(3) . . ?
Zr2 O1 Zr1 104.18(15) . . ?
C1 O2 Zr2 117.4(3) . . ?
C1 O2 Zr1 126.7(3) . . ?
Zr2 O2 Zr1 102.44(14) . . ?
C3 O3 Zr1 170.5(4) . . ?
C5 O4 B1 121.5(5) . . ?
C5 O4 Zr1 138.9(4) . . ?
B1 O4 Zr1 97.1(3) . . ?
C7 O5 B1 122.6(5) . . ?
C7 O5 Zr2 136.9(4) . . ?
B1 O5 Zr2 97.1(3) . . ?
C9 O6 Zr2 175.1(6) . . ?
O1 B1 O5 98.0(4) . . ?
O1 B1 O4 98.8(4) . . ?
O5 B1 O4 110.3(5) . . ?
O1 B1 C11 120.2(6) . . ?
O5 B1 C11 113.4(5) . . ?
O4 B1 C11 114.2(5) . . ?
O1 B1 Zr2 47.9(2) . . ?
O5 B1 Zr2 50.3(2) . . ?
O4 B1 Zr2 108.8(4) . . ?
C11 B1 Zr2 136.9(5) . . ?
O1 B1 Zr1 48.6(2) . . ?
O5 B1 Zr1 111.6(4) . . ?
O4 B1 Zr1 50.2(2) . . ?
C11 B1 Zr1 134.9(4) . . ?
Zr2 B1 Zr1 73.69(16) . . ?
C2 C1 O2 114.2(7) . . ?
O3 C3 C4 112.0(6) . . ?
O4 C5 C6 111.9(18) . . ?
O4 C5 C6' 110.1(16) . . ?
C6 C5 C6' 25.4(19) . . ?
O5 C7 C8 112.1(7) . . ?
O6 C9 C10 104.0(7) . . ?
C13 C12 C16 108.0(5) . . ?
C13 C12 C17 125.3(5) . . ?
C16 C12 C17 126.5(5) . . ?
C13 C12 Zr1 74.0(3) . . ?
C16 C12 Zr1 74.2(3) . . ?
C17 C12 Zr1 122.2(4) . . ?
C12 C13 C14 108.1(5) . . ?
C12 C13 C18 124.5(5) . . ?
C14 C13 C18 127.3(5) . . ?
C12 C13 Zr1 73.2(3) . . ?
C14 C13 Zr1 75.1(3) . . ?
C18 C13 Zr1 121.3(4) . . ?
C15 C14 C13 108.0(5) . . ?
C15 C14 C19 125.8(5) . . ?
C13 C14 C19 125.9(5) . . ?
C15 C14 Zr1 73.8(3) . . ?
C13 C14 Zr1 72.4(3) . . ?
C19 C14 Zr1 124.6(4) . . ?
C14 C15 C16 108.5(5) . . ?
C14 C15 C20 125.3(6) . . ?
C16 C15 C20 126.0(5) . . ?
C14 C15 Zr1 73.9(3) . . ?
C16 C15 Zr1 72.8(3) . . ?
C20 C15 Zr1 123.9(4) . . ?
C15 C16 C12 107.5(5) . . ?
C15 C16 C21 125.3(6) . . ?
C12 C16 C21 126.9(6) . . ?
C15 C16 Zr1 74.7(3) . . ?
C12 C16 Zr1 72.8(3) . . ?
C21 C16 Zr1 122.2(4) . . ?
C23 C22 C26 109.2(6) . . ?
C23 C22 C27 124.3(7) . . ?
C26 C22 C27 126.5(7) . . ?
C23 C22 Zr2 74.1(3) . . ?
C26 C22 Zr2 73.2(4) . . ?
C27 C22 Zr2 121.6(4) . . ?
C22 C23 C24 108.9(6) . . ?
C22 C23 C28 126.0(7) . . ?
C24 C23 C28 125.0(6) . . ?
C22 C23 Zr2 74.0(3) . . ?
C24 C23 Zr2 73.1(3) . . ?
C28 C23 Zr2 123.0(5) . . ?
C23 C24 C25 107.3(6) . . ?
C23 C24 C29 127.6(7) . . ?
C25 C24 C29 125.0(7) . . ?
C23 C24 Zr2 74.3(3) . . ?
C25 C24 Zr2 73.2(3) . . ?
C29 C24 Zr2 120.7(4) . . ?
C24 C25 C26 106.9(6) . . ?
C24 C25 C30 125.3(9) . . ?
C26 C25 C30 127.6(9) . . ?
C24 C25 Zr2 73.8(3) . . ?
C26 C25 Zr2 73.4(3) . . ?
C30 C25 Zr2 121.6(5) . . ?
C22 C26 C25 107.7(6) . . ?
C22 C26 C31 126.8(9) . . ?
C25 C26 C31 125.3(9) . . ?
C22 C26 Zr2 74.7(3) . . ?
C25 C26 Zr2 73.1(4) . . ?
C31 C26 Zr2 122.1(4) . . ?
C44 B2 C38 111.2(4) . . ?
C44 B2 C32 112.8(5) . . ?
C38 B2 C32 112.6(5) . . ?
C37 C32 C33 114.2(6) . . ?
C37 C32 B2 126.0(5) . . ?
C33 C32 B2 119.7(6) . . ?
F2 C33 C34 116.1(6) . . ?
F2 C33 C32 119.9(5) . . ?
C34 C33 C32 123.9(7) . . ?
F3 C34 C35 120.7(6) . . ?
F3 C34 C33 120.3(7) . . ?
C35 C34 C33 118.9(6) . . ?
F4 C35 C34 119.6(7) . . ?
F4 C35 C36 120.3(7) . . ?
C34 C35 C36 120.1(6) . . ?
F5 C36 C35 119.8(6) . . ?
F5 C36 C37 120.7(7) . . ?
C35 C36 C37 119.4(7) . . ?
F6 C37 C32 120.9(6) . . ?
F6 C37 C36 115.7(6) . . ?
C32 C37 C36 123.4(6) . . ?
C43 C38 C39 113.0(5) . . ?
C43 C38 B2 120.0(5) . . ?
C39 C38 B2 126.9(5) . . ?
F7 C39 C40 115.5(5) . . ?
F7 C39 C38 120.4(5) . . ?
C40 C39 C38 124.1(5) . . ?
F8 C40 C41 120.2(5) . . ?
F8 C40 C39 120.6(6) . . ?
C41 C40 C39 119.2(6) . . ?
F9 C41 C42 120.7(5) . . ?
F9 C41 C40 120.0(6) . . ?
C42 C41 C40 119.2(5) . . ?
F10 C42 C41 119.6(5) . . ?
F10 C42 C43 121.4(5) . . ?
C41 C42 C43 119.0(5) . . ?
F11 C43 C42 115.6(5) . . ?
F11 C43 C38 118.9(5) . . ?
C42 C43 C38 125.5(5) . . ?
C45 C44 C49 113.9(5) . . ?
C45 C44 B2 124.4(5) . . ?
C49 C44 B2 121.7(5) . . ?
F12 C45 C44 119.8(5) . . ?
F12 C45 C46 115.8(6) . . ?
C44 C45 C46 124.4(6) . . ?
F13 C46 C47 119.5(6) . . ?
F13 C46 C45 121.1(7) . . ?
C47 C46 C45 119.4(6) . . ?
F14 C47 C46 119.8(7) . . ?
F14 C47 C48 120.6(6) . . ?
C46 C47 C48 119.6(6) . . ?
F15 C48 C47 119.8(6) . . ?
F15 C48 C49 121.1(7) . . ?
C47 C48 C49 119.1(6) . . ?
F16 C49 C48 115.8(5) . . ?
F16 C49 C44 120.6(5) . . ?
C48 C49 C44 123.6(6) . . ?

loop_
_geom_bond_atom_site_label_1
_geom_bond_atom_site_label_2
_geom_bond_distance
_geom_bond_site_symmetry_2
_geom_bond_publ_flag
Zr1 O3 1.908(4) . ?
Zr1 O1 2.147(3) . ?
Zr1 O2 2.177(3) . ?
Zr1 O4 2.178(4) . ?
Zr1 C12 2.496(5) . ?
Zr1 C13 2.506(5) . ?
Zr1 C16 2.514(5) . ?
Zr1 C15 2.539(5) . ?
Zr1 C14 2.541(5) . ?
Zr1 B1 2.813(6) . ?
Zr1 Zr2 3.3680(7) . ?
Zr2 O6 1.914(4) . ?
Zr2 O1 2.121(3) . ?
Zr2 O2 2.144(3) . ?
Zr2 O5 2.174(4) . ?
Zr2 C25 2.493(6) . ?
Zr2 C26 2.497(6) . ?
Zr2 C24 2.501(5) . ?
Zr2 C22 2.516(6) . ?
Zr2 C23 2.517(5) . ?
Zr2 B1 2.803(7) . ?
O1 B1 1.460(7) . ?
O2 C1 1.474(7) . ?
O3 C3 1.428(7) . ?
O4 C5 1.433(7) . ?
O4 B1 1.532(8) . ?
O5 C7 1.427(7) . ?
O5 B1 1.523(8) . ?
O6 C9 1.419(8) . ?
B1 C11 1.578(9) . ?
C1 C2 1.438(10) . ?
C3 C4 1.472(10) . ?
C5 C6 1.477(10) . ?
C5 C6' 1.479(10) . ?
C7 C8 1.449(11) . ?
C9 C10 1.503(8) . ?
C12 C13 1.414(7) . ?
C12 C16 1.426(8) . ?
C12 C17 1.522(8) . ?
C13 C14 1.415(7) . ?
C13 C18 1.495(7) . ?
C14 C15 1.412(7) . ?
C14 C19 1.501(7) . ?
C15 C16 1.413(8) . ?
C15 C20 1.497(8) . ?
C16 C21 1.495(8) . ?
C22 C23 1.383(8) . ?
C22 C26 1.384(10) . ?
C22 C27 1.525(10) . ?
C23 C24 1.410(9) . ?
C23 C28 1.518(9) . ?
C24 C25 1.418(10) . ?
C24 C29 1.506(10) . ?
C25 C26 1.438(11) . ?
C25 C30 1.507(10) . ?
C26 C31 1.517(10) . ?
B2 C44 1.638(9) . ?
B2 C38 1.645(8) . ?
B2 C32 1.647(9) . ?
C32 C37 1.380(9) . ?
C32 C33 1.383(8) . ?
C33 F2 1.354(7) . ?
C33 C34 1.380(9) . ?
C34 F3 1.348(8) . ?
C34 C35 1.359(10) . ?
C35 F4 1.351(7) . ?
C35 C36 1.361(10) . ?
C36 F5 1.346(8) . ?
C36 C37 1.383(9) . ?
C37 F6 1.344(8) . ?
C38 C43 1.374(8) . ?
C38 C39 1.385(8) . ?
C39 F7 1.359(7) . ?
C39 C40 1.382(8) . ?
C40 F8 1.350(7) . ?
C40 C41 1.375(9) . ?
C41 F9 1.348(6) . ?
C41 C42 1.363(8) . ?
C42 F10 1.349(6) . ?
C42 C43 1.367(8) . ?
C43 F11 1.358(6) . ?
C44 C45 1.373(8) . ?
C44 C49 1.392(8) . ?
C45 F12 1.350(7) . ?
C45 C46 1.373(9) . ?
C46 F13 1.357(8) . ?
C46 C47 1.363(10) . ?
C47 F14 1.362(7) . ?
C47 C48 1.370(10) . ?
C48 F15 1.343(7) . ?
C48 C49 1.382(9) . ?
C49 F16 1.347(7) . ?
